data_7061088
loop_
_publ_author_name
'Wang, Rui'
'Zhang, Wei'
'Tang, Ying'
'Qi, Ze-Hui'
'Yu, Yuan-Hui'
'Tan, Hong-Bo'
'Tang, Dian-Yong'
'Xu, Zhi-Gang'
'Chen, Zhong-Zhu'

_publ_section_title
;
 A four-component domino reaction for the synthesis of novel bridgehead
 nitrogen-containing pyrido[1,2-d][1,4]diazepines
;
_journal_issue 2
_journal_name_full 'New Journal of Chemistry'
_journal_page_first 592
_journal_page_last 598
_journal_paper_doi 10.1039/D1NJ04233E
_journal_volume 46
_journal_year 2022
_chemical_formula_sum 'C24 H27 Br N2 O6'
_chemical_formula_weight 519.38
_space_group_crystal_system triclinic
_space_group_IT_number 2
_space_group_name_Hall '-P 1'
_space_group_name_H-M_alt 'P -1'
_atom_sites_solution_hydrogens geom
_audit_creation_method SHELXL-2014/7
_audit_update_record
;
2021-07-26 deposited with the CCDC.	2021-11-26 downloaded from the CCDC.
;
_cell_angle_alpha 105.831(2)
_cell_angle_beta 108.602(2)
_cell_angle_gamma 98.017(2)
_cell_formula_units_Z 2
_cell_length_a 10.1274(13)
_cell_length_b 10.9703(14)
_cell_length_c 11.7010(15)
_cell_measurement_reflns_used 3666
_cell_measurement_temperature 296(2)
_cell_measurement_theta_max 27.54
_cell_measurement_theta_min 2.57
_cell_volume 1148.2(3)
_computing_cell_refinement 'Bruker SMART'
_computing_data_collection 'Bruker SMART'
_computing_data_reduction 'Bruker SAINT'
_computing_molecular_graphics 'Bruker SHELXTL'
_computing_publication_material 'Bruker SHELXTL'
_computing_structure_refinement 'SHELXL-2014/7 (Sheldrick, 2014)'
_computing_structure_solution 'Bruker SHELXTL'
_diffrn_ambient_temperature 296(2)
_diffrn_measured_fraction_theta_full 0.990
_diffrn_measured_fraction_theta_max 0.988
_diffrn_measurement_device_type 'CCD area detector'
_diffrn_measurement_method 'phi and omega scans'
_diffrn_radiation_type MoK\a
_diffrn_radiation_wavelength 0.71073
_diffrn_reflns_av_R_equivalents 0.0124
_diffrn_reflns_av_unetI/netI 0.0229
_diffrn_reflns_Laue_measured_fraction_full 0.990
_diffrn_reflns_Laue_measured_fraction_max 0.988
_diffrn_reflns_limit_h_max 12
_diffrn_reflns_limit_h_min -12
_diffrn_reflns_limit_k_max 13
_diffrn_reflns_limit_k_min -11
_diffrn_reflns_limit_l_max 13
_diffrn_reflns_limit_l_min -14
_diffrn_reflns_number 6423
_diffrn_reflns_point_group_measured_fraction_full 0.990
_diffrn_reflns_point_group_measured_fraction_max 0.988
_diffrn_reflns_theta_full 25.242
_diffrn_reflns_theta_max 25.995
_diffrn_reflns_theta_min 2.986
_exptl_absorpt_coefficient_mu 1.834
_exptl_absorpt_correction_type none
_exptl_crystal_colour COLORLESS
_exptl_crystal_density_diffrn 1.502
_exptl_crystal_description BLOCK
_exptl_crystal_F_000 536
_exptl_crystal_size_max 0.260
_exptl_crystal_size_mid 0.230
_exptl_crystal_size_min 0.190
_refine_diff_density_max 0.222
_refine_diff_density_min -0.351
_refine_diff_density_rms 0.051
_refine_ls_extinction_method none
_refine_ls_goodness_of_fit_ref 1.041
_refine_ls_hydrogen_treatment constr
_refine_ls_matrix_type full
_refine_ls_number_parameters 302
_refine_ls_number_reflns 4470
_refine_ls_number_restraints 0
_refine_ls_restrained_S_all 1.041
_refine_ls_R_factor_all 0.0378
_refine_ls_R_factor_gt 0.0293
_refine_ls_shift/su_max 0.000
_refine_ls_shift/su_mean 0.000
_refine_ls_structure_factor_coef Fsqd
_refine_ls_weighting_details 'w=1/[\s^2^(Fo^2^)+(0.0439P)^2^+0.2714P] where P=(Fo^2^+2Fc^2^)/3'
_refine_ls_weighting_scheme calc
_refine_ls_wR_factor_gt 0.0766
_refine_ls_wR_factor_ref 0.0803
_reflns_Friedel_coverage 0.000
_reflns_number_gt 3760
_reflns_number_total 4470
_reflns_threshold_expression 'I > 2\s(I)'
_cod_data_source_file d1nj04233e2.cif
_cod_data_source_block 1
_cod_depositor_comments 'Adding full bibliography for 7061088--7061090.cif.'
_cod_database_code 7061088
_shelx_shelxl_version_number 2014/7
_shelx_space_group_comment
; 
The symmetry employed for this shelxl refinement is uniquely defined 
by the following loop, which should always be used as a source of 
symmetry information in preference to the above space-group names. 
They are only intended as comments. 
;

loop_
_space_group_symop_operation_xyz
'x, y, z'
'-x, -y, -z'

loop_
_atom_site_label
_atom_site_type_symbol
_atom_site_fract_x
_atom_site_fract_y
_atom_site_fract_z
_atom_site_U_iso_or_equiv
_atom_site_adp_type
_atom_site_occupancy
_atom_site_site_symmetry_order
_atom_site_calc_flag
_atom_site_refinement_flags_posn
_atom_site_refinement_flags_adp
_atom_site_refinement_flags_occupancy
_atom_site_disorder_assembly
_atom_site_disorder_group
Br1 Br 0.18263(3) -0.06747(2) 0.33334(2) 0.05923(10) Uani 1 1 d . . . . .
O002 O 0.24051(13) 0.27105(15) 0.11791(12) 0.0448(3) Uani 1 1 d . . . . .
O4 O 0.76183(14) 0.39839(15) 0.61640(12) 0.0448(3) Uani 1 1 d . . . . .
O1 O 1.14763(15) 0.86397(15) 0.85252(13) 0.0496(4) Uani 1 1 d . . . . .
O2 O 1.18423(16) 0.86031(15) 0.67258(14) 0.0521(4) Uani 1 1 d . . . . .
O3 O 0.32343(15) 0.29716(17) -0.02995(12) 0.0541(4) Uani 1 1 d . . . . .
N1 N 0.73979(15) 0.43608(14) 0.27438(13) 0.0280(3) Uani 1 1 d . . . . .
O5 O 0.65161(16) 0.35656(16) 0.77351(12) 0.0528(4) Uani 1 1 d . . . . .
H5 H 0.7148 0.3870 0.7520 0.079 Uiso 1 1 calc R U . . .
N2 N 0.96086(18) 0.71090(16) 0.45082(15) 0.0425(4) Uani 1 1 d . . . . .
H2 H 1.0437 0.7657 0.4845 0.051 Uiso 1 1 calc R U . . .
C17 C 0.49678(18) 0.32597(16) 0.30288(15) 0.0279(3) Uani 1 1 d . . . . .
H17 H 0.4136 0.2847 0.3087 0.034 Uiso 1 1 calc R U . . .
C21 C 0.43386(19) 0.14113(17) 0.44561(16) 0.0316(4) Uani 1 1 d . . . . .
H21 H 0.4321 0.1211 0.3625 0.038 Uiso 1 1 calc R U . . .
C11 C 0.61604(18) 0.39465(16) 0.17311(15) 0.0279(3) Uani 1 1 d . . . . .
C9 C 0.74662(17) 0.45633(16) 0.40615(15) 0.0261(3) Uani 1 1 d . . . . .
H9 H 0.8357 0.4380 0.4543 0.031 Uiso 1 1 calc R U . . .
C18 C 0.62145(17) 0.36383(16) 0.40561(15) 0.0270(3) Uani 1 1 d . . . . .
C14 C 0.34796(19) 0.30478(17) 0.08000(16) 0.0328(4) Uani 1 1 d . . . . .
C5 C 0.89570(19) 0.69200(17) 0.53054(17) 0.0321(4) Uani 1 1 d . . . . .
C13 C 0.48791(17) 0.34690(16) 0.18599(15) 0.0275(3) Uani 1 1 d . . . . .
C20 C 0.54102(18) 0.24518(17) 0.54445(16) 0.0296(4) Uani 1 1 d . . . . .
C19 C 0.64614(18) 0.33639(17) 0.52423(15) 0.0304(4) Uani 1 1 d . . . . .
C10 C 0.74940(18) 0.59967(17) 0.47274(17) 0.0315(4) Uani 1 1 d . . . . .
H10A H 0.6859 0.6296 0.4106 0.038 Uiso 1 1 calc R U . . .
H10B H 0.7117 0.6027 0.5397 0.038 Uiso 1 1 calc R U . . .
C4 C 0.9596(2) 0.74888(18) 0.65993(17) 0.0365(4) Uani 1 1 d . . . . .
H4 H 0.9070 0.7355 0.7096 0.044 Uiso 1 1 calc R U . . .
C22 C 0.3308(2) 0.06792(18) 0.47000(18) 0.0366(4) Uani 1 1 d . . . . .
C25 C 0.5475(2) 0.26469(19) 0.67070(17) 0.0361(4) Uani 1 1 d . . . . .
C8 C 0.87536(19) 0.49944(19) 0.27065(17) 0.0349(4) Uani 1 1 d . . . . .
H8A H 0.8728 0.4669 0.1839 0.042 Uiso 1 1 calc R U . . .
H8B H 0.9542 0.4757 0.3256 0.042 Uiso 1 1 calc R U . . .
C3 C 1.1034(2) 0.82819(18) 0.72318(18) 0.0385(4) Uani 1 1 d . . . . .
C7 C 0.9037(2) 0.64707(19) 0.31324(17) 0.0398(4) Uani 1 1 d . . . . .
H7A H 0.9709 0.6802 0.2790 0.048 Uiso 1 1 calc R U . . .
H7B H 0.8144 0.6703 0.2769 0.048 Uiso 1 1 calc R U . . .
C23 C 0.3333(2) 0.0919(2) 0.5929(2) 0.0447(5) Uani 1 1 d . . . . .
H23 H 0.2622 0.0430 0.6082 0.054 Uiso 1 1 calc R U . . .
C12 C 0.6238(2) 0.3968(2) 0.04807(17) 0.0431(5) Uani 1 1 d . . . . .
H12A H 0.6606 0.4852 0.0551 0.065 Uiso 1 1 calc R U . . .
H12B H 0.5294 0.3625 -0.0178 0.065 Uiso 1 1 calc R U . . .
H12C H 0.6865 0.3443 0.0268 0.065 Uiso 1 1 calc R U . . .
C24 C 0.4423(2) 0.1887(2) 0.69195(19) 0.0456(5) Uani 1 1 d . . . . .
H24 H 0.4459 0.2039 0.7752 0.055 Uiso 1 1 calc R U . . .
C2 C 1.2939(2) 0.9397(2) 0.9250(2) 0.0526(5) Uani 1 1 d . . . . .
H2A H 1.3085 1.0217 0.9089 0.063 Uiso 1 1 calc R U . . .
H2B H 1.3602 0.8918 0.9012 0.063 Uiso 1 1 calc R U . . .
C15 C 0.0965(2) 0.2268(2) 0.0203(2) 0.0515(5) Uani 1 1 d . . . . .
H15A H 0.0355 0.1688 0.0427 0.062 Uiso 1 1 calc R U . . .
H15B H 0.0996 0.1785 -0.0613 0.062 Uiso 1 1 calc R U . . .
C1 C 1.3185(3) 0.9644(2) 1.0634(2) 0.0604(6) Uani 1 1 d . . . . .
H1A H 1.3031 0.8825 1.0778 0.091 Uiso 1 1 calc R U . . .
H1B H 1.2526 1.0122 1.0857 0.091 Uiso 1 1 calc R U . . .
H1C H 1.4154 1.0144 1.1154 0.091 Uiso 1 1 calc R U . . .
C16 C 0.0357(3) 0.3405(3) 0.0087(3) 0.0725(8) Uani 1 1 d . . . . .
H16A H -0.0625 0.3098 -0.0503 0.109 Uiso 1 1 calc R U . . .
H16B H 0.0905 0.3930 -0.0221 0.109 Uiso 1 1 calc R U . . .
H16C H 0.0399 0.3921 0.0911 0.109 Uiso 1 1 calc R U . . .

loop_
_atom_site_aniso_label
_atom_site_aniso_U_11
_atom_site_aniso_U_22
_atom_site_aniso_U_33
_atom_site_aniso_U_23
_atom_site_aniso_U_13
_atom_site_aniso_U_12
Br1 0.05496(15) 0.04497(14) 0.05611(16) 0.01402(11) 0.00730(11) -0.01557(10)
O002 0.0255(6) 0.0727(10) 0.0318(7) 0.0234(7) 0.0053(5) 0.0006(6)
O4 0.0319(7) 0.0635(9) 0.0287(7) 0.0206(6) 0.0021(5) -0.0074(6)
O1 0.0420(8) 0.0563(9) 0.0334(7) 0.0038(6) 0.0120(6) -0.0118(7)
O2 0.0503(9) 0.0538(9) 0.0447(8) 0.0148(7) 0.0198(7) -0.0114(7)
O3 0.0416(8) 0.0838(11) 0.0268(7) 0.0225(7) 0.0052(6) -0.0051(7)
N1 0.0262(7) 0.0334(8) 0.0262(7) 0.0114(6) 0.0126(6) 0.0034(6)
O5 0.0526(9) 0.0675(10) 0.0231(6) 0.0124(6) 0.0079(6) -0.0112(7)
N2 0.0408(9) 0.0458(9) 0.0337(8) 0.0122(7) 0.0146(7) -0.0100(7)
C17 0.0261(8) 0.0310(9) 0.0270(8) 0.0121(7) 0.0105(7) 0.0023(7)
C21 0.0352(9) 0.0324(9) 0.0277(9) 0.0144(7) 0.0100(7) 0.0054(7)
C11 0.0327(9) 0.0272(8) 0.0255(8) 0.0097(7) 0.0129(7) 0.0067(7)
C9 0.0231(8) 0.0322(9) 0.0232(8) 0.0118(7) 0.0083(6) 0.0037(7)
C18 0.0258(8) 0.0313(9) 0.0241(8) 0.0111(7) 0.0098(7) 0.0030(7)
C14 0.0326(9) 0.0352(9) 0.0277(9) 0.0130(7) 0.0085(7) 0.0020(7)
C5 0.0345(9) 0.0276(9) 0.0361(9) 0.0124(7) 0.0152(8) 0.0053(7)
C13 0.0278(8) 0.0303(9) 0.0227(8) 0.0104(7) 0.0075(7) 0.0032(7)
C20 0.0285(8) 0.0365(9) 0.0262(8) 0.0166(7) 0.0091(7) 0.0067(7)
C19 0.0254(8) 0.0384(9) 0.0249(8) 0.0127(7) 0.0068(7) 0.0031(7)
C10 0.0301(9) 0.0357(9) 0.0301(9) 0.0112(7) 0.0139(7) 0.0057(7)
C4 0.0403(10) 0.0339(9) 0.0337(9) 0.0082(8) 0.0182(8) 0.0007(8)
C22 0.0362(10) 0.0313(9) 0.0382(10) 0.0163(8) 0.0079(8) 0.0005(8)
C25 0.0385(10) 0.0435(10) 0.0275(9) 0.0179(8) 0.0104(8) 0.0062(8)
C8 0.0284(9) 0.0475(11) 0.0330(9) 0.0163(8) 0.0165(7) 0.0053(8)
C3 0.0451(11) 0.0310(9) 0.0357(10) 0.0085(8) 0.0164(9) 0.0003(8)
C7 0.0389(10) 0.0470(11) 0.0337(10) 0.0190(8) 0.0151(8) -0.0035(8)
C23 0.0455(11) 0.0494(12) 0.0481(12) 0.0293(10) 0.0220(9) 0.0026(9)
C12 0.0400(10) 0.0612(13) 0.0288(9) 0.0171(9) 0.0160(8) 0.0037(9)
C24 0.0545(12) 0.0570(13) 0.0322(10) 0.0242(9) 0.0207(9) 0.0057(10)
C2 0.0402(11) 0.0514(13) 0.0456(12) 0.0023(10) 0.0108(9) -0.0111(9)
C15 0.0269(10) 0.0784(16) 0.0386(11) 0.0212(11) 0.0037(8) -0.0016(10)
C1 0.0523(13) 0.0598(14) 0.0450(13) 0.0045(11) 0.0059(10) -0.0037(11)
C16 0.0462(14) 0.112(2) 0.0625(16) 0.0309(16) 0.0183(12) 0.0324(15)

loop_
_atom_type_symbol
_atom_type_description
_atom_type_scat_dispersion_real
_atom_type_scat_dispersion_imag
_atom_type_scat_source
C C 0.0033 0.0016 'International Tables Vol C Tables 4.2.6.8 and 6.1.1.4'
H H 0.0000 0.0000 'International Tables Vol C Tables 4.2.6.8 and 6.1.1.4'
Br Br -0.2901 2.4595 'International Tables Vol C Tables 4.2.6.8 and 6.1.1.4'
N N 0.0061 0.0033 'International Tables Vol C Tables 4.2.6.8 and 6.1.1.4'
O O 0.0106 0.0060 'International Tables Vol C Tables 4.2.6.8 and 6.1.1.4'

loop_
_geom_angle_atom_site_label_1
_geom_angle_atom_site_label_2
_geom_angle_atom_site_label_3
_geom_angle
_geom_angle_site_symmetry_1
_geom_angle_site_symmetry_3
_geom_angle_publ_flag
C14 O002 C15 116.33(14) . . ?
C3 O1 C2 116.44(15) . . ?
C11 N1 C8 122.57(14) . . ?
C11 N1 C9 122.81(13) . . ?
C8 N1 C9 112.57(13) . . ?
C25 O5 H5 109.5 . . ?
C5 N2 C7 125.66(16) . . ?
C5 N2 H2 117.2 . . ?
C7 N2 H2 117.2 . . ?
C18 C17 C13 122.44(15) . . ?
C18 C17 H17 118.8 . . ?
C13 C17 H17 118.8 . . ?
C22 C21 C20 120.65(16) . . ?
C22 C21 H21 119.7 . . ?
C20 C21 H21 119.7 . . ?
N1 C11 C13 119.90(14) . . ?
N1 C11 C12 116.91(15) . . ?
C13 C11 C12 123.13(16) . . ?
N1 C9 C18 110.49(13) . . ?
N1 C9 C10 110.49(13) . . ?
C18 C9 C10 110.65(13) . . ?
N1 C9 H9 108.4 . . ?
C18 C9 H9 108.4 . . ?
C10 C9 H9 108.4 . . ?
C17 C18 C19 127.15(15) . . ?
C17 C18 C9 118.00(14) . . ?
C19 C18 C9 114.52(14) . . ?
O3 C14 O002 120.66(16) . . ?
O3 C14 C13 127.83(16) . . ?
O002 C14 C13 111.51(14) . . ?
N2 C5 C4 122.62(17) . . ?
N2 C5 C10 117.76(16) . . ?
C4 C5 C10 119.57(16) . . ?
C11 C13 C17 118.17(15) . . ?
C11 C13 C14 122.59(14) . . ?
C17 C13 C14 118.90(15) . . ?
C21 C20 C25 117.74(16) . . ?
C21 C20 C19 123.86(14) . . ?
C25 C20 C19 118.39(15) . . ?
O4 C19 C18 117.39(15) . . ?
O4 C19 C20 118.39(14) . . ?
C18 C19 C20 124.16(14) . . ?
C5 C10 C9 114.30(14) . . ?
C5 C10 H10A 108.7 . . ?
C9 C10 H10A 108.7 . . ?
C5 C10 H10B 108.7 . . ?
C9 C10 H10B 108.7 . . ?
H10A C10 H10B 107.6 . . ?
C5 C4 C3 123.11(17) . . ?
C5 C4 H4 118.4 . . ?
C3 C4 H4 118.4 . . ?
C21 C22 C23 121.20(17) . . ?
C21 C22 Br1 119.68(14) . . ?
C23 C22 Br1 119.12(14) . . ?
O5 C25 C24 117.49(16) . . ?
O5 C25 C20 122.62(16) . . ?
C24 C25 C20 119.88(17) . . ?
N1 C8 C7 113.02(14) . . ?
N1 C8 H8A 109.0 . . ?
C7 C8 H8A 109.0 . . ?
N1 C8 H8B 109.0 . . ?
C7 C8 H8B 109.0 . . ?
H8A C8 H8B 107.8 . . ?
O2 C3 O1 120.94(18) . . ?
O2 C3 C4 126.77(18) . . ?
O1 C3 C4 112.26(16) . . ?
N2 C7 C8 114.19(15) . . ?
N2 C7 H7A 108.7 . . ?
C8 C7 H7A 108.7 . . ?
N2 C7 H7B 108.7 . . ?
C8 C7 H7B 108.7 . . ?
H7A C7 H7B 107.6 . . ?
C24 C23 C22 118.90(17) . . ?
C24 C23 H23 120.5 . . ?
C22 C23 H23 120.5 . . ?
C11 C12 H12A 109.5 . . ?
C11 C12 H12B 109.5 . . ?
H12A C12 H12B 109.5 . . ?
C11 C12 H12C 109.5 . . ?
H12A C12 H12C 109.5 . . ?
H12B C12 H12C 109.5 . . ?
C23 C24 C25 121.38(17) . . ?
C23 C24 H24 119.3 . . ?
C25 C24 H24 119.3 . . ?
O1 C2 C1 106.69(17) . . ?
O1 C2 H2A 110.4 . . ?
C1 C2 H2A 110.4 . . ?
O1 C2 H2B 110.4 . . ?
C1 C2 H2B 110.4 . . ?
H2A C2 H2B 108.6 . . ?
O002 C15 C16 110.2(2) . . ?
O002 C15 H15A 109.6 . . ?
C16 C15 H15A 109.6 . . ?
O002 C15 H15B 109.6 . . ?
C16 C15 H15B 109.6 . . ?
H15A C15 H15B 108.1 . . ?
C2 C1 H1A 109.5 . . ?
C2 C1 H1B 109.5 . . ?
H1A C1 H1B 109.5 . . ?
C2 C1 H1C 109.5 . . ?
H1A C1 H1C 109.5 . . ?
H1B C1 H1C 109.5 . . ?
C15 C16 H16A 109.5 . . ?
C15 C16 H16B 109.5 . . ?
H16A C16 H16B 109.5 . . ?
C15 C16 H16C 109.5 . . ?
H16A C16 H16C 109.5 . . ?
H16B C16 H16C 109.5 . . ?

loop_
_geom_bond_atom_site_label_1
_geom_bond_atom_site_label_2
_geom_bond_distance
_geom_bond_site_symmetry_2
_geom_bond_publ_flag
Br1 C22 1.8885(19) . ?
O002 C14 1.343(2) . ?
O002 C15 1.451(2) . ?
O4 C19 1.253(2) . ?
O1 C3 1.356(2) . ?
O1 C2 1.441(2) . ?
O2 C3 1.220(2) . ?
O3 C14 1.206(2) . ?
N1 C11 1.335(2) . ?
N1 C8 1.469(2) . ?
N1 C9 1.474(2) . ?
O5 C25 1.344(2) . ?
O5 H5 0.8200 . ?
N2 C5 1.345(2) . ?
N2 C7 1.447(2) . ?
N2 H2 0.8600 . ?
C17 C18 1.351(2) . ?
C17 C13 1.425(2) . ?
C17 H17 0.9300 . ?
C21 C22 1.377(2) . ?
C21 C20 1.397(2) . ?
C21 H21 0.9300 . ?
C11 C13 1.400(2) . ?
C11 C12 1.497(2) . ?
C9 C18 1.506(2) . ?
C9 C10 1.545(2) . ?
C9 H9 0.9800 . ?
C18 C19 1.452(2) . ?
C14 C13 1.464(2) . ?
C5 C4 1.359(3) . ?
C5 C10 1.499(2) . ?
C20 C25 1.412(2) . ?
C20 C19 1.478(2) . ?
C10 H10A 0.9700 . ?
C10 H10B 0.9700 . ?
C4 C3 1.426(3) . ?
C4 H4 0.9300 . ?
C22 C23 1.381(3) . ?
C25 C24 1.388(3) . ?
C8 C7 1.514(3) . ?
C8 H8A 0.9700 . ?
C8 H8B 0.9700 . ?
C7 H7A 0.9700 . ?
C7 H7B 0.9700 . ?
C23 C24 1.369(3) . ?
C23 H23 0.9300 . ?
C12 H12A 0.9600 . ?
C12 H12B 0.9600 . ?
C12 H12C 0.9600 . ?
C24 H24 0.9300 . ?
C2 C1 1.498(3) . ?
C2 H2A 0.9700 . ?
C2 H2B 0.9700 . ?
C15 C16 1.484(4) . ?
C15 H15A 0.9700 . ?
C15 H15B 0.9700 . ?
C1 H1A 0.9600 . ?
C1 H1B 0.9600 . ?
C1 H1C 0.9600 . ?
C16 H16A 0.9600 . ?
C16 H16B 0.9600 . ?
C16 H16C 0.9600 . ?

loop_
_geom_hbond_atom_site_label_D
_geom_hbond_atom_site_label_H
_geom_hbond_atom_site_label_A
_geom_hbond_distance_DH
_geom_hbond_distance_HA
_geom_hbond_distance_DA
_geom_hbond_angle_DHA
_geom_hbond_site_symmetry_A
O5 H5 O4 0.82 1.83 2.5422(18) 145.1 .
N2 H2 O2 0.86 2.07 2.727(2) 132.6 .
C7 H7A Br1 0.97 3.03 3.8145(18) 138.9 1_665
C23 H23 O2 0.93 2.44 3.274(2) 148.8 1_445
C12 H12A O3 0.96 2.47 3.400(3) 162.1 2_665
C12 H12B O3 0.96 2.06 2.836(2) 137.2 .
C15 H15A O1 0.97 2.56 3.434(3) 149.2 2_666

loop_
_geom_torsion_atom_site_label_1
_geom_torsion_atom_site_label_2
_geom_torsion_atom_site_label_3
_geom_torsion_atom_site_label_4
_geom_torsion
_geom_torsion_site_symmetry_1
_geom_torsion_site_symmetry_2
_geom_torsion_site_symmetry_3
_geom_torsion_site_symmetry_4
_geom_torsion_publ_flag
C8 N1 C11 C13 -173.65(16) . . . . ?
C9 N1 C11 C13 -11.1(2) . . . . ?
C8 N1 C11 C12 8.9(2) . . . . ?
C9 N1 C11 C12 171.45(16) . . . . ?
C11 N1 C9 C18 30.0(2) . . . . ?
C8 N1 C9 C18 -165.90(14) . . . . ?
C11 N1 C9 C10 -92.78(18) . . . . ?
C8 N1 C9 C10 71.32(17) . . . . ?
C13 C17 C18 C19 -173.41(16) . . . . ?
C13 C17 C18 C9 13.6(2) . . . . ?
N1 C9 C18 C17 -30.3(2) . . . . ?
C10 C9 C18 C17 92.42(18) . . . . ?
N1 C9 C18 C19 155.85(14) . . . . ?
C10 C9 C18 C19 -81.46(18) . . . . ?
C15 O002 C14 O3 -0.4(3) . . . . ?
C15 O002 C14 C13 -179.66(17) . . . . ?
C7 N2 C5 C4 175.64(18) . . . . ?
C7 N2 C5 C10 -1.7(3) . . . . ?
N1 C11 C13 C17 -9.2(2) . . . . ?
C12 C11 C13 C17 168.07(16) . . . . ?
N1 C11 C13 C14 177.56(16) . . . . ?
C12 C11 C13 C14 -5.2(3) . . . . ?
C18 C17 C13 C11 7.5(3) . . . . ?
C18 C17 C13 C14 -178.97(16) . . . . ?
O3 C14 C13 C11 4.8(3) . . . . ?
O002 C14 C13 C11 -175.97(16) . . . . ?
O3 C14 C13 C17 -168.37(19) . . . . ?
O002 C14 C13 C17 10.8(2) . . . . ?
C22 C21 C20 C25 5.6(3) . . . . ?
C22 C21 C20 C19 -173.56(17) . . . . ?
C17 C18 C19 O4 -167.98(18) . . . . ?
C9 C18 C19 O4 5.2(2) . . . . ?
C17 C18 C19 C20 9.0(3) . . . . ?
C9 C18 C19 C20 -177.76(15) . . . . ?
C21 C20 C19 O4 -158.05(17) . . . . ?
C25 C20 C19 O4 22.7(2) . . . . ?
C21 C20 C19 C18 25.0(3) . . . . ?
C25 C20 C19 C18 -154.23(17) . . . . ?
N2 C5 C10 C9 64.3(2) . . . . ?
C4 C5 C10 C9 -113.07(18) . . . . ?
N1 C9 C10 C5 -83.48(17) . . . . ?
C18 C9 C10 C5 153.83(14) . . . . ?
N2 C5 C4 C3 -3.2(3) . . . . ?
C10 C5 C4 C3 174.07(17) . . . . ?
C20 C21 C22 C23 -2.4(3) . . . . ?
C20 C21 C22 Br1 177.37(13) . . . . ?
C21 C20 C25 O5 175.74(17) . . . . ?
C19 C20 C25 O5 -5.0(3) . . . . ?
C21 C20 C25 C24 -5.4(3) . . . . ?
C19 C20 C25 C24 173.91(17) . . . . ?
C11 N1 C8 C7 92.42(19) . . . . ?
C9 N1 C8 C7 -71.71(18) . . . . ?
C2 O1 C3 O2 -0.7(3) . . . . ?
C2 O1 C3 C4 177.38(17) . . . . ?
C5 C4 C3 O2 3.6(3) . . . . ?
C5 C4 C3 O1 -174.29(17) . . . . ?
C5 N2 C7 C8 -60.1(3) . . . . ?
N1 C8 C7 N2 79.9(2) . . . . ?
C21 C22 C23 C24 -1.3(3) . . . . ?
Br1 C22 C23 C24 178.95(16) . . . . ?
C22 C23 C24 C25 1.5(3) . . . . ?
O5 C25 C24 C23 -179.2(2) . . . . ?
C20 C25 C24 C23 1.8(3) . . . . ?
C3 O1 C2 C1 -178.73(18) . . . . ?
C14 O002 C15 C16 -85.8(2) . . . . ?
